data_4024352
loop_
_publ_author_name
'Victoria Chemistruck'
'Dallas Chambers'
'David J. R. Brook'

_publ_contact_author_address
;Department of Chemistry
San Jose State University
One Washington Square
San Jose, CA 95192
;
_publ_contact_author_email dbrook@science.sjsu.edu
_publ_contact_author_fax '(408) 924-4945'
_publ_contact_author_name 'David J. R. Brook'
_publ_contact_author_phone '(408) 924-4994'
_publ_section_title
;
Structure-Property Relationships of Stable Free Radicals: Verdazyls with
Electron-Rich Aryl Substituents
;
_journal_name_full 'Journal of Organic Chemistry'
_journal_page_first 1850
_journal_page_last 1857
_journal_paper_doi 10.1021/jo8019829
_journal_volume 74
_journal_year 2009
_chemical_formula_moiety 'C14 H19 N4 O2'
_chemical_formula_sum 'C14 H19 N4 O2'
_chemical_formula_weight 275.33
_chemical_melting_point 481
_chemical_name_systematic 1,5-diisopropyl-3-(4'-hydroxyphenyl)-6-oxo-verdazyl
_space_group_IT_number 14
_symmetry_cell_setting monoclinic
_symmetry_Int_Tables_number 14
_symmetry_space_group_name_Hall '-P 2yn'
_symmetry_space_group_name_H-M 'P 1 21/n 1'
_cell_angle_alpha 90
_cell_angle_beta 96.190(10)
_cell_angle_gamma 90
_cell_formula_units_Z 4
_cell_length_a 6.1710(10)
_cell_length_b 18.048(3)
_cell_length_c 13.106(2)
_cell_measurement_reflns_used 27
_cell_measurement_temperature 298(2)
_cell_measurement_theta_max 12.5
_cell_measurement_theta_min 4.5
_cell_volume 1451.2(4)
_computing_molecular_graphics 'Ortep-3 for Windows (Farrugia, 1997)'
_computing_publication_material 'WinGX publication routines (Farrugia, 1999)'
_computing_structure_refinement 'SHELXL-97 (Sheldrick, 1997)'
_computing_structure_solution 'SHELXS-97 (Sheldrick, 1997)'
_diffrn_ambient_temperature 298
_diffrn_measured_fraction_theta_full 0.997
_diffrn_measured_fraction_theta_max 0.997
_diffrn_measurement_device_type 'Bruker P4'
_diffrn_measurement_method 'profile data from omega scans'
_diffrn_radiation_probe x-ray
_diffrn_radiation_type MoK\a
_diffrn_radiation_wavelength 0.71073
_diffrn_reflns_av_R_equivalents 0.0326
_diffrn_reflns_limit_h_max 1
_diffrn_reflns_limit_h_min -7
_diffrn_reflns_limit_k_max 21
_diffrn_reflns_limit_k_min -1
_diffrn_reflns_limit_l_max 15
_diffrn_reflns_limit_l_min -15
_diffrn_reflns_number 3529
_diffrn_reflns_theta_full 25
_diffrn_reflns_theta_max 25
_diffrn_reflns_theta_min 1.93
_diffrn_source 'sealed X-ray tube'
_diffrn_standards_decay_% 0.0(3)
_diffrn_standards_interval_count 100
_diffrn_standards_number 3
_exptl_absorpt_coefficient_mu 0.087
_exptl_absorpt_correction_type none
_exptl_crystal_colour red
_exptl_crystal_density_diffrn 1.26
_exptl_crystal_density_method 'not measured'
_exptl_crystal_description prism
_exptl_crystal_F_000 588
_exptl_crystal_recrystallization_method Methanol
_exptl_crystal_size_max 0.8
_exptl_crystal_size_mid 0.6
_exptl_crystal_size_min 0.4
_refine_diff_density_max 0.292
_refine_diff_density_min -0.198
_refine_ls_extinction_method none
_refine_ls_goodness_of_fit_ref 1.119
_refine_ls_hydrogen_treatment constr
_refine_ls_matrix_type full
_refine_ls_number_parameters 182
_refine_ls_number_reflns 2555
_refine_ls_number_restraints 0
_refine_ls_restrained_S_all 1.119
_refine_ls_R_factor_gt 0.0532
_refine_ls_shift/su_max 0
_refine_ls_structure_factor_coef Fsqd
_refine_ls_weighting_details 'calc w=1/[\s^2^(Fo^2^)+(0.0621P)^2^+0.6013P] where P=(Fo^2^+2Fc^2^)/3'
_refine_ls_weighting_scheme calc
_refine_ls_wR_factor_ref 0.1463
_reflns_number_gt 2152
_reflns_number_total 2555
_reflns_threshold_expression >2sigma(I)
_cod_data_source_file jo8019829_si_002.cif
_cod_data_source_block povd3
_cod_original_sg_symbol_H-M 'P 21/n'
_cod_database_code 4024352

loop_
_symmetry_equiv_pos_as_xyz
'x, y, z'
'-x+1/2, y+1/2, -z+1/2'
'-x, -y, -z'
'x-1/2, -y-1/2, z-1/2'

loop_
_atom_site_label
_atom_site_type_symbol
_atom_site_fract_x
_atom_site_fract_y
_atom_site_fract_z
_atom_site_U_iso_or_equiv
_atom_site_adp_type
_atom_site_occupancy
_atom_site_symmetry_multiplicity
_atom_site_calc_flag
_atom_site_refinement_flags
_atom_site_disorder_assembly
_atom_site_disorder_group
C14 C -0.3660(4) 0.44401(13) 0.2857(2) 0.0626(6) Uani 1 1 d . . .
H14A H -0.4505 0.4309 0.3404 0.094 Uiso 1 1 calc R . .
H14B H -0.4470 0.4326 0.2210 0.094 Uiso 1 1 calc R . .
H14C H -0.3344 0.4961 0.2889 0.094 Uiso 1 1 calc R . .
C13 C -0.0144(5) 0.41797(15) 0.2138(3) 0.0841(10) Uani 1 1 d . . .
H13A H 0.1166 0.3890 0.2244 0.126 Uiso 1 1 calc R . .
H13B H 0.0221 0.4697 0.2157 0.126 Uiso 1 1 calc R . .
H13C H -0.0909 0.4061 0.1481 0.126 Uiso 1 1 calc R . .
O2 O 0.0877(3) 0.29957(9) 0.42353(13) 0.0633(5) Uani 1 1 d . . .
N1 N -0.1275(3) 0.20302(9) 0.36689(13) 0.0457(4) Uani 1 1 d . . .
O1 O -1.1268(2) 0.09758(8) 0.00266(14) 0.0605(5) Uani 1 1 d . . .
H1 H -1.2158 0.1294 -0.0178 0.091 Uiso 1 1 calc R . .
N4 N -0.1992(3) 0.32017(9) 0.30166(14) 0.0465(4) Uani 1 1 d . . .
N2 N -0.2912(3) 0.17341(9) 0.30110(13) 0.0453(4) Uani 1 1 d . . .
C7 C -0.3995(3) 0.22154(11) 0.23784(15) 0.0406(5) Uani 1 1 d . . .
N3 N -0.3644(3) 0.29396(9) 0.23302(13) 0.0463(4) Uani 1 1 d . . .
C9 C -0.0693(3) 0.27602(12) 0.36718(16) 0.0450(5) Uani 1 1 d . . .
C6 C -0.5847(3) 0.19063(10) 0.16976(15) 0.0390(4) Uani 1 1 d . . .
C1 C -0.5919(3) 0.11651(11) 0.14272(16) 0.0456(5) Uani 1 1 d . . .
H1A H -0.4726 0.0864 0.1630 0.055 Uiso 1 1 calc R . .
C4 C -0.9438(3) 0.20567(11) 0.07917(17) 0.0478(5) Uani 1 1 d . . .
H4 H -1.0607 0.2363 0.0571 0.057 Uiso 1 1 calc R . .
C5 C -0.7620(3) 0.23398(11) 0.13614(16) 0.0461(5) Uani 1 1 d . . .
H5 H -0.7588 0.2841 0.1525 0.055 Uiso 1 1 calc R . .
C8 C -0.1566(3) 0.40100(11) 0.29653(18) 0.0494(5) Uani 1 1 d . . .
H8 H -0.0758 0.4154 0.3620 0.059 Uiso 1 1 calc R . .
C10 C -0.0090(3) 0.15069(12) 0.43948(16) 0.0488(5) Uani 1 1 d . . .
H10 H 0.0555 0.1790 0.4989 0.059 Uiso 1 1 calc R . .
C3 C -0.9502(3) 0.13022(11) 0.05498(15) 0.0431(5) Uani 1 1 d . . .
C2 C -0.7727(3) 0.08607(11) 0.08612(16) 0.0461(5) Uani 1 1 d . . .
H2 H -0.7745 0.0360 0.0691 0.055 Uiso 1 1 calc R . .
C11 C -0.1655(4) 0.09571(14) 0.47647(19) 0.0598(6) Uani 1 1 d . . .
H11A H -0.2782 0.1216 0.5070 0.090 Uiso 1 1 calc R . .
H11B H -0.0891 0.0636 0.5265 0.090 Uiso 1 1 calc R . .
H11C H -0.2294 0.0668 0.4195 0.090 Uiso 1 1 calc R . .
C12 C 0.1743(4) 0.11380(18) 0.3905(2) 0.0760(8) Uani 1 1 d . . .
H12A H 0.2698 0.1510 0.3681 0.114 Uiso 1 1 calc R . .
H12B H 0.1147 0.0849 0.3327 0.114 Uiso 1 1 calc R . .
H12C H 0.2547 0.0821 0.4397 0.114 Uiso 1 1 calc R . .

loop_
_atom_site_aniso_label
_atom_site_aniso_U_11
_atom_site_aniso_U_22
_atom_site_aniso_U_33
_atom_site_aniso_U_23
_atom_site_aniso_U_13
_atom_site_aniso_U_12
C14 0.0603(14) 0.0460(12) 0.0814(17) -0.0050(12) 0.0063(12) 0.0012(11)
C13 0.0835(19) 0.0450(14) 0.132(3) -0.0047(15) 0.0489(19) -0.0103(13)
O2 0.0553(10) 0.0555(10) 0.0721(11) -0.0019(8) -0.0258(8) -0.0106(8)
N1 0.0438(9) 0.0421(9) 0.0478(9) 0.0036(7) -0.0108(7) -0.0044(7)
O1 0.0463(9) 0.0429(8) 0.0854(12) -0.0113(8) -0.0248(8) 0.0005(7)
N4 0.0442(10) 0.0375(9) 0.0545(10) -0.0011(7) -0.0105(8) -0.0075(7)
N2 0.0419(9) 0.0422(9) 0.0483(9) 0.0034(7) -0.0117(8) -0.0054(7)
C7 0.0375(10) 0.0382(10) 0.0445(11) 0.0026(8) -0.0020(8) -0.0015(8)
N3 0.0434(9) 0.0403(9) 0.0517(10) -0.0001(7) -0.0116(8) -0.0064(7)
C9 0.0385(10) 0.0444(11) 0.0498(11) 0.0000(9) -0.0052(9) -0.0032(9)
C6 0.0383(10) 0.0361(10) 0.0409(10) 0.0012(8) -0.0039(8) -0.0029(8)
C1 0.0418(11) 0.0355(10) 0.0564(12) 0.0008(9) -0.0081(9) 0.0027(8)
C4 0.0378(11) 0.0404(11) 0.0612(13) -0.0034(9) -0.0124(9) 0.0074(9)
C5 0.0464(11) 0.0339(10) 0.0550(12) -0.0049(9) -0.0080(9) 0.0006(9)
C8 0.0482(12) 0.0348(10) 0.0626(13) -0.0045(9) -0.0064(10) -0.0060(9)
C10 0.0453(12) 0.0503(12) 0.0476(11) 0.0065(9) -0.0100(9) 0.0004(9)
C3 0.0365(10) 0.0413(11) 0.0489(11) -0.0016(9) -0.0076(9) 0.0003(8)
C2 0.0451(11) 0.0290(9) 0.0609(13) -0.0035(9) -0.0102(10) 0.0017(8)
C11 0.0621(14) 0.0598(14) 0.0561(13) 0.0144(11) -0.0002(11) -0.0009(12)
C12 0.0525(14) 0.091(2) 0.0843(19) 0.0246(16) 0.0081(13) 0.0159(14)

loop_
_atom_type_symbol
_atom_type_description
_atom_type_scat_dispersion_real
_atom_type_scat_dispersion_imag
_atom_type_scat_source
C C 0.0033 0.0016 'International Tables Vol C Tables 4.2.6.8 and 6.1.1.4'
H H 0 0 'International Tables Vol C Tables 4.2.6.8 and 6.1.1.4'
N N 0.0061 0.0033 'International Tables Vol C Tables 4.2.6.8 and 6.1.1.4'
O O 0.0106 0.006 'International Tables Vol C Tables 4.2.6.8 and 6.1.1.4'

loop_
_geom_angle_atom_site_label_1
_geom_angle_atom_site_label_2
_geom_angle_atom_site_label_3
_geom_angle
_geom_angle_site_symmetry_1
_geom_angle_site_symmetry_3
_geom_angle_publ_flag
C8 C14 H14A 109.5 . . ?
C8 C14 H14B 109.5 . . ?
H14A C14 H14B 109.5 . . ?
C8 C14 H14C 109.5 . . ?
H14A C14 H14C 109.5 . . ?
H14B C14 H14C 109.5 . . ?
C8 C13 H13A 109.5 . . ?
C8 C13 H13B 109.5 . . ?
H13A C13 H13B 109.5 . . ?
C8 C13 H13C 109.5 . . ?
H13A C13 H13C 109.5 . . ?
H13B C13 H13C 109.5 . . ?
N2 N1 C9 123.79(16) . . ?
N2 N1 C10 115.98(16) . . ?
C9 N1 C10 120.22(16) . . ?
C3 O1 H1 109.5 . . ?
C9 N4 N3 123.80(16) . . ?
C9 N4 C8 120.46(16) . . ?
N3 N4 C8 115.62(16) . . ?
C7 N2 N1 115.21(16) . . ?
N3 C7 N2 126.84(18) . . ?
N3 C7 C6 117.47(17) . . ?
N2 C7 C6 115.63(17) . . ?
C7 N3 N4 114.98(16) . . ?
O2 C9 N1 121.69(19) . . ?
O2 C9 N4 123.16(19) . . ?
N1 C9 N4 115.14(17) . . ?
C5 C6 C1 117.69(18) . . ?
C5 C6 C7 120.88(17) . . ?
C1 C6 C7 121.33(17) . . ?
C6 C1 C2 121.49(18) . . ?
C6 C1 H1A 119.3 . . ?
C2 C1 H1A 119.3 . . ?
C5 C4 C3 119.06(18) . . ?
C5 C4 H4 120.5 . . ?
C3 C4 H4 120.5 . . ?
C4 C5 C6 122.34(19) . . ?
C4 C5 H5 118.8 . . ?
C6 C5 H5 118.8 . . ?
N4 C8 C13 110.71(19) . . ?
N4 C8 C14 110.96(18) . . ?
C13 C8 C14 113.0(2) . . ?
N4 C8 H8 107.3 . . ?
C13 C8 H8 107.3 . . ?
C14 C8 H8 107.3 . . ?
N1 C10 C11 109.84(17) . . ?
N1 C10 C12 110.43(18) . . ?
C11 C10 C12 112.5(2) . . ?
N1 C10 H10 108.0 . . ?
C11 C10 H10 108.0 . . ?
C12 C10 H10 108.0 . . ?
O1 C3 C2 117.83(18) . . ?
O1 C3 C4 122.59(17) . . ?
C2 C3 C4 119.57(17) . . ?
C3 C2 C1 119.81(18) . . ?
C3 C2 H2 120.1 . . ?
C1 C2 H2 120.1 . . ?
C10 C11 H11A 109.5 . . ?
C10 C11 H11B 109.5 . . ?
H11A C11 H11B 109.5 . . ?
C10 C11 H11C 109.5 . . ?
H11A C11 H11C 109.5 . . ?
H11B C11 H11C 109.5 . . ?
C10 C12 H12A 109.5 . . ?
C10 C12 H12B 109.5 . . ?
H12A C12 H12B 109.5 . . ?
C10 C12 H12C 109.5 . . ?
H12A C12 H12C 109.5 . . ?
H12B C12 H12C 109.5 . . ?

loop_
_geom_bond_atom_site_label_1
_geom_bond_atom_site_label_2
_geom_bond_distance
_geom_bond_site_symmetry_2
_geom_bond_publ_flag
C14 C8 1.501(3) . ?
C14 H14A 0.9600 . ?
C14 H14B 0.9600 . ?
C14 H14C 0.9600 . ?
C13 C8 1.499(4) . ?
C13 H13A 0.9600 . ?
C13 H13B 0.9600 . ?
C13 H13C 0.9600 . ?
O2 C9 1.229(2) . ?
N1 N2 1.365(2) . ?
N1 C9 1.365(3) . ?
N1 C10 1.477(3) . ?
O1 C3 1.358(2) . ?
O1 H1 0.8200 . ?
N4 C9 1.366(3) . ?
N4 N3 1.369(2) . ?
N4 C8 1.485(3) . ?
N2 C7 1.330(2) . ?
C7 N3 1.327(3) . ?
C7 C6 1.481(3) . ?
C6 C5 1.378(3) . ?
C6 C1 1.383(3) . ?
C1 C2 1.385(3) . ?
C1 H1A 0.9300 . ?
C4 C5 1.377(3) . ?
C4 C3 1.398(3) . ?
C4 H4 0.9300 . ?
C5 H5 0.9300 . ?
C8 H8 0.9800 . ?
C10 C11 1.501(3) . ?
C10 C12 1.514(3) . ?
C10 H10 0.9800 . ?
C3 C2 1.380(3) . ?
C2 H2 0.9300 . ?
C11 H11A 0.9600 . ?
C11 H11B 0.9600 . ?
C11 H11C 0.9600 . ?
C12 H12A 0.9600 . ?
C12 H12B 0.9600 . ?
C12 H12C 0.9600 . ?
